data_1543307
loop_
_publ_author_name
'Arteaga, Fernando Arteaga'
'Liu, Zijian'
'Brewitz, Lennart'
'Chen, Jianyang'
'Sun, Bo'
'Kumagai, Naoya'
'Shibasaki, Masakatsu'

_publ_section_title
;
 Direct Catalytic Asymmetric Mannich-Type Reaction of Alkylamides.
;
_journal_issue 10
_journal_name_full 'Organic letters'
_journal_page_first 2391
_journal_page_last 2394
_journal_paper_doi 10.1021/acs.orglett.6b00879
_journal_volume 18
_journal_year 2016
_chemical_formula_moiety 'C9 H10 N2 O'
_chemical_formula_sum 'C9 H10 N2 O'
_chemical_formula_weight 162.19
_space_group_crystal_system monoclinic
_space_group_IT_number 14
_space_group_name_Hall '-P 2yn'
_space_group_name_H-M_alt 'P 1 21/n 1'
_symmetry_space_group_name_Hall '-P 2yn'
_symmetry_space_group_name_H-M 'P 1 21/n 1'
_atom_sites_solution_hydrogens geom
_atom_sites_solution_primary direct
_atom_sites_solution_secondary difmap
_cell_angle_alpha 90.0000
_cell_angle_beta 112.215(8)
_cell_angle_gamma 90.0000
_cell_formula_units_Z 4
_cell_length_a 7.0381(2)
_cell_length_b 13.3229(4)
_cell_length_c 8.7353(3)
_cell_measurement_reflns_used 6330
_cell_measurement_temperature 93
_cell_measurement_theta_max 68.27
_cell_measurement_theta_min 3.31
_cell_volume 758.29(6)
_computing_cell_refinement 'RAPID AUTO'
_computing_data_collection 'RAPID AUTO (Rigaku, ????)'
_computing_data_reduction 'RAPID AUTO'
_computing_molecular_graphics 'CrystalStructure 4.2.1'
_computing_publication_material 'CrystalStructure 4.2.1 (Rigaku, 2016)'
_computing_structure_refinement 'SHELXL Version 2014/7 (Sheldrick, 2008)'
_computing_structure_solution 'SHELXT Version 2014/5 (Sheldrick, 2014)'
_diffrn_ambient_temperature 93
_diffrn_detector_area_resol_mean 10.000
_diffrn_measured_fraction_theta_full 0.999
_diffrn_measured_fraction_theta_max 0.999
_diffrn_measurement_device_type 'Rigaku R-AXIS RAPID'
_diffrn_measurement_method \w
_diffrn_radiation_type 'Cu K\a'
_diffrn_radiation_wavelength 1.54187
_diffrn_reflns_av_R_equivalents 0.0798
_diffrn_reflns_Laue_measured_fraction_full 0.999
_diffrn_reflns_Laue_measured_fraction_max 0.999
_diffrn_reflns_limit_h_max 8
_diffrn_reflns_limit_h_min -8
_diffrn_reflns_limit_k_max 16
_diffrn_reflns_limit_k_min -15
_diffrn_reflns_limit_l_max 10
_diffrn_reflns_limit_l_min -10
_diffrn_reflns_number 8488
_diffrn_reflns_point_group_measured_fraction_full 0.999
_diffrn_reflns_point_group_measured_fraction_max 0.999
_diffrn_reflns_theta_full 67.687
_diffrn_reflns_theta_max 68.246
_diffrn_reflns_theta_min 6.403
_diffrn_standards_number 0
_exptl_absorpt_coefficient_mu 0.774
_exptl_absorpt_correction_T_max 0.926
_exptl_absorpt_correction_T_min 0.684
_exptl_absorpt_correction_type multi-scan
_exptl_absorpt_process_details 'ABSCOR (Rigaku, 1995)'
_exptl_crystal_colour colorless
_exptl_crystal_density_diffrn 1.421
_exptl_crystal_density_method 'not measured'
_exptl_crystal_description platelet
_exptl_crystal_F_000 344.00
_exptl_crystal_size_max 0.200
_exptl_crystal_size_mid 0.200
_exptl_crystal_size_min 0.100
_refine_diff_density_max 0.65
_refine_diff_density_min -0.80
_refine_ls_extinction_method none
_refine_ls_goodness_of_fit_ref 1.242
_refine_ls_hydrogen_treatment constr
_refine_ls_number_parameters 109
_refine_ls_number_reflns 1390
_refine_ls_number_restraints 0
_refine_ls_R_factor_all 0.1039
_refine_ls_R_factor_gt 0.0860
_refine_ls_shift/su_max 0.000
_refine_ls_structure_factor_coef Fsqd
_refine_ls_weighting_details 'w = 1/[\s^2^(Fo^2^)+(0.1145P)^2^+0.5135P] where P=(Fo^2^+2Fc^2^)/3'
_refine_ls_weighting_scheme calc
_refine_ls_wR_factor_gt 0.2235
_refine_ls_wR_factor_ref 0.2310
_reflns_Friedel_coverage 0.000
_reflns_number_gt 1030
_reflns_number_total 1390
_reflns_threshold_expression F^2^>2.0\s(F^2^)
_cod_data_source_file ol6b00879_si_003.cif
_cod_data_source_block 160301Lennar
_cod_depositor_comments 'Adding full bibliography for 1543304--1543309.cif.'
_cod_original_cell_volume 758.30(6)
_cod_database_code 1543307

loop_
_space_group_symop_id
_space_group_symop_operation_xyz
1 +X,+Y,+Z
2 1/2-X,1/2+Y,1/2-Z
3 -X,-Y,-Z
4 -1/2+X,-1/2-Y,-1/2+Z

loop_
_atom_site_label
_atom_site_type_symbol
_atom_site_fract_x
_atom_site_fract_y
_atom_site_fract_z
_atom_site_U_iso_or_equiv
_atom_site_adp_type
_atom_site_occupancy
_atom_site_site_symmetry_order
_atom_site_calc_flag
_atom_site_refinement_flags_posn
_atom_site_refinement_flags_adp
O1 O 0.2423(3) 0.61498(17) 0.0393(3) 0.0215(6) Uani 1 1 d . .
N2 N 0.4061(4) 0.6243(2) 0.3140(3) 0.0169(7) Uani 1 1 d . .
N3 N 0.2895(4) 0.62150(19) 0.5412(3) 0.0180(7) Uani 1 1 d . .
C4 C 0.6480(5) 0.6370(2) 0.5785(4) 0.0175(8) Uani 1 1 d . .
C5 C 0.7082(5) 0.6410(2) 0.7473(4) 0.0196(8) Uani 1 1 d . .
H5 H 0.8489 0.6479 0.8168 0.024 Uiso 1 1 calc R U
C6 C 0.6024(5) 0.6401(2) 0.2929(4) 0.0189(8) Uani 1 1 d . .
H6A H 0.6013 0.7050 0.2373 0.023 Uiso 1 1 calc R U
H6B H 0.6273 0.5855 0.2259 0.023 Uiso 1 1 calc R U
C7 C 0.7683(5) 0.6401(3) 0.4687(4) 0.0199(8) Uani 1 1 d . .
H7A H 0.8584 0.5805 0.4868 0.024 Uiso 1 1 calc R U
H7B H 0.8536 0.7015 0.4890 0.024 Uiso 1 1 calc R U
C8 C 0.2311(5) 0.6105(2) 0.1756(4) 0.0175(8) Uani 1 1 d . .
C9 C 0.4379(5) 0.6271(2) 0.4832(4) 0.0162(8) Uani 1 1 d . .
C10 C 0.3532(5) 0.6247(2) 0.7073(4) 0.0188(8) Uani 1 1 d . .
H10 H 0.2524 0.6197 0.7549 0.023 Uiso 1 1 calc R U
C11 C 0.0318(5) 0.5919(3) 0.1949(4) 0.0204(8) Uani 1 1 d . .
H11A H 0.0544 0.5910 0.3127 0.024 Uiso 1 1 calc R U
H11B H -0.0654 0.6455 0.1396 0.024 Uiso 1 1 calc R U
H11C H -0.0244 0.5272 0.1451 0.024 Uiso 1 1 calc R U
C12 C 0.5579(5) 0.6347(2) 0.8138(4) 0.0196(8) Uani 1 1 d . .
H12 H 0.5940 0.6372 0.9301 0.024 Uiso 1 1 calc R U

loop_
_atom_site_aniso_label
_atom_site_aniso_U_11
_atom_site_aniso_U_22
_atom_site_aniso_U_33
_atom_site_aniso_U_23
_atom_site_aniso_U_13
_atom_site_aniso_U_12
O1 0.0239(13) 0.0275(14) 0.0127(12) -0.0004(9) 0.0063(10) -0.0020(10)
N2 0.0185(15) 0.0210(15) 0.0121(14) -0.0002(10) 0.0067(12) 0.0000(11)
N3 0.0201(14) 0.0208(15) 0.0141(14) 0.0002(10) 0.0078(11) 0.0005(11)
C4 0.0198(17) 0.0148(17) 0.0173(17) 0.0000(12) 0.0063(13) 0.0012(13)
C5 0.0213(16) 0.0147(18) 0.0200(18) 0.0003(13) 0.0045(13) 0.0009(13)
C6 0.0182(16) 0.0231(18) 0.0157(16) 0.0004(13) 0.0069(13) -0.0004(13)
C7 0.0184(17) 0.0240(19) 0.0174(18) 0.0003(13) 0.0067(14) -0.0017(13)
C8 0.0225(18) 0.0140(17) 0.0142(16) 0.0003(11) 0.0048(13) 0.0019(12)
C9 0.0199(16) 0.0129(16) 0.0142(16) 0.0009(12) 0.0045(13) 0.0011(13)
C10 0.0237(17) 0.0205(17) 0.0137(16) -0.0006(13) 0.0085(13) 0.0016(13)
C11 0.0210(18) 0.0223(18) 0.0163(16) -0.0011(13) 0.0054(13) 0.0010(14)
C12 0.0263(18) 0.0195(17) 0.0116(16) 0.0004(12) 0.0056(14) 0.0025(14)

loop_
_atom_type_symbol
_atom_type_description
_atom_type_scat_dispersion_real
_atom_type_scat_dispersion_imag
_atom_type_scat_source
C C 0.0181 0.0091
;
International Tables for Crystallography
(Vol. C, Tables 4.2.6.8 and 6.1.1.4)
;
H H 0.0000 0.0000
;
International Tables for Crystallography
(Vol. C, Table 6.1.1.4)
;
N N 0.0311 0.0180
;
International Tables for Crystallography
(Vol. C, Tables 4.2.6.8 and 6.1.1.4)
;
O O 0.0492 0.0322
;
International Tables for Crystallography
(Vol. C, Tables 4.2.6.8 and 6.1.1.4)
;

loop_
_geom_angle_atom_site_label_1
_geom_angle_atom_site_label_2
_geom_angle_atom_site_label_3
_geom_angle
C8 N2 C9 131.4(3)
C8 N2 C6 118.6(2)
C9 N2 C6 110.0(2)
C9 N3 C10 114.9(3)
C5 C4 C9 118.0(3)
C5 C4 C7 131.7(3)
C9 C4 C7 110.3(3)
C4 C5 C12 118.2(3)
C4 C5 H5 120.9
C12 C5 H5 120.9
N2 C6 C7 105.5(2)
N2 C6 H6A 110.6
C7 C6 H6A 110.6
N2 C6 H6B 110.6
C7 C6 H6B 110.6
H6A C6 H6B 108.8
C4 C7 C6 103.8(3)
C4 C7 H7A 111.0
C6 C7 H7A 111.0
C4 C7 H7B 111.0
C6 C7 H7B 111.0
H7A C7 H7B 109.0
O1 C8 N2 118.9(3)
O1 C8 C11 121.7(3)
N2 C8 C11 119.3(3)
N3 C9 C4 125.8(3)
N3 C9 N2 124.3(3)
C4 C9 N2 109.8(3)
N3 C10 C12 124.1(3)
N3 C10 H10 118.0
C12 C10 H10 118.0
C8 C11 H11A 109.5
C8 C11 H11B 109.5
H11A C11 H11B 109.5
C8 C11 H11C 109.5
H11A C11 H11C 109.5
H11B C11 H11C 109.5
C5 C12 C10 119.0(3)
C5 C12 H12 120.5
C10 C12 H12 120.5

loop_
_geom_bond_atom_site_label_1
_geom_bond_atom_site_label_2
_geom_bond_distance
O1 C8 1.224(4)
N2 C8 1.373(4)
N2 C9 1.409(4)
N2 C6 1.477(4)
N3 C9 1.324(4)
N3 C10 1.348(4)
C4 C5 1.373(4)
C4 C9 1.402(5)
C4 C7 1.501(4)
C5 C12 1.388(4)
C5 H5 0.9500
C6 C7 1.539(4)
C6 H6A 0.9900
C6 H6B 0.9900
C7 H7A 0.9900
C7 H7B 0.9900
C8 C11 1.496(4)
C10 C12 1.395(5)
C10 H10 0.9500
C11 H11A 0.9800
C11 H11B 0.9800
C11 H11C 0.9800
C12 H12 0.9500

loop_
_geom_torsion_atom_site_label_1
_geom_torsion_atom_site_label_2
_geom_torsion_atom_site_label_3
_geom_torsion_atom_site_label_4
_geom_torsion
C9 C4 C5 C12 0.1(4)
C7 C4 C5 C12 -178.9(3)
C8 N2 C6 C7 -173.4(3)
C9 N2 C6 C7 7.0(3)
C5 C4 C7 C6 -176.0(3)
C9 C4 C7 C6 4.9(3)
N2 C6 C7 C4 -7.0(3)
C9 N2 C8 O1 177.3(3)
C6 N2 C8 O1 -2.3(4)
C9 N2 C8 C11 -1.8(5)
C6 N2 C8 C11 178.6(3)
C10 N3 C9 C4 -0.9(4)
C10 N3 C9 N2 179.4(3)
C5 C4 C9 N3 0.4(5)
C7 C4 C9 N3 179.6(3)
C5 C4 C9 N2 -180.0(3)
C7 C4 C9 N2 -0.7(3)
C8 N2 C9 N3 -4.0(5)
C6 N2 C9 N3 175.6(3)
C8 N2 C9 C4 176.3(3)
C6 N2 C9 C4 -4.1(3)
C9 N3 C10 C12 1.1(4)
C4 C5 C12 C10 0.0(4)
N3 C10 C12 C5 -0.7(5)
